data_7702925
loop_
_publ_author_name
'Liu, Guocheng'
'Li, Yan'
'Chi, Jie'
'Xu, Na'
'Wang, Xiuli'
'Lin, Hongyan'
'Chen, Baokuan'
'Li, Jianrong'

_publ_section_title
;
 Various Cd(ii) coordination polymers induced by carboxylates:
 multi-functional detection of Fe<sup>3+</sup>, anions, aspartic acids and
 bovine serum albumin.
;
_journal_issue 3
_journal_name_full 'Dalton transactions (Cambridge, England : 2003)'
_journal_page_first 737
_journal_page_last 749
_journal_paper_doi 10.1039/c9dt04103f
_journal_volume 49
_journal_year 2020
_chemical_formula_sum 'C33 H28 Cd N4 O7'
_chemical_formula_weight 704.99
_space_group_crystal_system monoclinic
_space_group_IT_number 14
_space_group_name_Hall '-P 2yn'
_space_group_name_H-M_alt 'P 1 21/n 1'
_atom_sites_solution_hydrogens geom
_audit_creation_method SHELXL-2014/7
_audit_update_record
;
2019-09-10 deposited with the CCDC.	2019-11-28 downloaded from the CCDC.
;
_cell_angle_alpha 90
_cell_angle_beta 95.3080(10)
_cell_angle_gamma 90
_cell_formula_units_Z 4
_cell_length_a 10.3638(4)
_cell_length_b 15.7082(5)
_cell_length_c 18.7438(7)
_cell_measurement_reflns_used 7664
_cell_measurement_temperature 293(2)
_cell_measurement_theta_max 28.458
_cell_measurement_theta_min 1.694
_cell_volume 3038.34(19)
_computing_structure_refinement 'SHELXL-2014/7 (Sheldrick, 2014)'
_diffrn_ambient_temperature 293(2)
_diffrn_measured_fraction_theta_full 1.000
_diffrn_measured_fraction_theta_max 0.998
_diffrn_measurement_device_type 'sealed tube'
_diffrn_measurement_method graphite
_diffrn_radiation_type MoK\a
_diffrn_radiation_wavelength 0.71073
_diffrn_reflns_av_R_equivalents 0.0243
_diffrn_reflns_av_unetI/netI 0.0285
_diffrn_reflns_Laue_measured_fraction_full 1.000
_diffrn_reflns_Laue_measured_fraction_max 0.998
_diffrn_reflns_limit_h_max 10
_diffrn_reflns_limit_h_min -13
_diffrn_reflns_limit_k_max 17
_diffrn_reflns_limit_k_min -21
_diffrn_reflns_limit_l_max 23
_diffrn_reflns_limit_l_min -25
_diffrn_reflns_number 22491
_diffrn_reflns_point_group_measured_fraction_full 1.000
_diffrn_reflns_point_group_measured_fraction_max 0.998
_diffrn_reflns_theta_full 25.242
_diffrn_reflns_theta_max 28.458
_diffrn_reflns_theta_min 1.694
_exptl_absorpt_coefficient_mu 0.774
_exptl_crystal_colour colourless
_exptl_crystal_density_diffrn 1.541
_exptl_crystal_description block
_exptl_crystal_F_000 1432
_exptl_crystal_size_max 0.150
_exptl_crystal_size_mid 0.130
_exptl_crystal_size_min 0.110
_refine_diff_density_max 0.656
_refine_diff_density_min -0.599
_refine_diff_density_rms 0.063
_refine_ls_extinction_method none
_refine_ls_goodness_of_fit_ref 1.016
_refine_ls_hydrogen_treatment constr
_refine_ls_matrix_type full
_refine_ls_number_parameters 401
_refine_ls_number_reflns 7649
_refine_ls_number_restraints 0
_refine_ls_restrained_S_all 1.016
_refine_ls_R_factor_all 0.0468
_refine_ls_R_factor_gt 0.0318
_refine_ls_shift/su_max 0.001
_refine_ls_shift/su_mean 0.000
_refine_ls_structure_factor_coef Fsqd
_refine_ls_weighting_details 'w=1/[\s^2^(Fo^2^)+(0.0458P)^2^+1.2460P] where P=(Fo^2^+2Fc^2^)/3'
_refine_ls_weighting_scheme calc
_refine_ls_wR_factor_gt 0.0800
_refine_ls_wR_factor_ref 0.0876
_reflns_Friedel_coverage 0.000
_reflns_number_gt 6088
_reflns_number_total 7649
_reflns_threshold_expression 'I > 2\s(I)'
_cod_data_source_file c9dt04103f2.cif
_cod_data_source_block 5
_cod_depositor_comments 'Adding full bibliography for 7702921--7702926.cif.'
_cod_original_sg_symbol_H-M 'P 21/n'
_cod_database_code 7702925
_shelx_shelxl_version_number 2014/7
_shelx_space_group_comment
;
The symmetry employed for this shelxl refinement is uniquely defined
by the following loop, which should always be used as a source of
symmetry information in preference to the above space-group names.
They are only intended as comments.
;
_shelx_estimated_absorpt_t_min 0.893
_shelx_estimated_absorpt_t_max 0.920

loop_
_space_group_symop_operation_xyz
'x, y, z'
'-x+1/2, y+1/2, -z+1/2'
'-x, -y, -z'
'x-1/2, -y-1/2, z-1/2'

loop_
_atom_site_label
_atom_site_type_symbol
_atom_site_fract_x
_atom_site_fract_y
_atom_site_fract_z
_atom_site_U_iso_or_equiv
_atom_site_adp_type
_atom_site_occupancy
_atom_site_site_symmetry_order
_atom_site_calc_flag
_atom_site_refinement_flags_posn
_atom_site_refinement_flags_adp
Cd1 Cd -0.15836(2) 0.07456(2) 0.45513(2) 0.03181(6) Uani 1 1 d . .
N1 N 0.7218(2) 0.49619(14) 0.14872(12) 0.0418(5) Uani 1 1 d . .
O1 O 0.8258(2) 0.49229(13) 0.43719(11) 0.0556(5) Uani 1 1 d . .
C1 C 0.6567(3) 0.49945(18) 0.20670(14) 0.0454(6) Uani 1 1 d . .
H1A H 0.5818 0.5323 0.2049 0.054 Uiso 1 1 calc R U
O1W O 0.6168(7) 0.1227(5) 0.6163(4) 0.267(3) Uiso 1 1 d . .
O2 O 0.4490(2) 0.28664(16) 0.70241(15) 0.0792(8) Uani 1 1 d . .
N2 N 0.7731(2) 0.36024(14) 0.39763(12) 0.0443(5) Uani 1 1 d . .
H2B H 0.7256 0.3161 0.4026 0.053 Uiso 1 1 calc R U
C2 C 0.8304(3) 0.4491(2) 0.15299(16) 0.0504(7) Uani 1 1 d . .
H2A H 0.8769 0.4456 0.1130 0.061 Uiso 1 1 calc R U
O3 O 0.62394(16) 0.08719(12) 0.46761(10) 0.0434(4) Uani 1 1 d . .
C3 C 0.8757(3) 0.40579(19) 0.21425(16) 0.0496(7) Uani 1 1 d . .
H3A H 0.9524 0.3748 0.2152 0.060 Uiso 1 1 calc R U
N3 N 0.2896(2) 0.36235(15) 0.64239(13) 0.0479(5) Uani 1 1 d . .
H3B H 0.2720 0.4019 0.6113 0.058 Uiso 1 1 calc R U
O4 O 0.69302(15) 0.18842(12) 0.39924(11) 0.0459(4) Uani 1 1 d . .
N4 N -0.0701(2) 0.17063(14) 0.54116(12) 0.0413(5) Uani 1 1 d . .
C4 C 0.6951(3) 0.45644(18) 0.26956(14) 0.0448(6) Uani 1 1 d . .
H4A H 0.6457 0.4598 0.3084 0.054 Uiso 1 1 calc R U
C5 C 0.8078(2) 0.40829(16) 0.27419(14) 0.0392(6) Uani 1 1 d . .
O5 O 0.1497(2) 0.04190(15) 0.47748(14) 0.0693(7) Uani 1 1 d . .
O6 O 0.01552(16) 0.10921(15) 0.39862(10) 0.0548(5) Uani 1 1 d . .
C6 C 0.8582(3) 0.36085(18) 0.34093(15) 0.0472(6) Uani 1 1 d . .
H6A H 0.8752 0.3024 0.3279 0.057 Uiso 1 1 calc R U
H6B H 0.9401 0.3860 0.3592 0.057 Uiso 1 1 calc R U
C7 C 0.7650(3) 0.42504(17) 0.44255(15) 0.0440(6) Uani 1 1 d . .
C8 C 0.6746(3) 0.41092(16) 0.49974(15) 0.0443(6) Uani 1 1 d . .
C9 C 0.5504(3) 0.3841(2) 0.47917(17) 0.0549(7) Uani 1 1 d . .
H9A H 0.5230 0.3792 0.4307 0.066 Uiso 1 1 calc R U
C10 C 0.4651(3) 0.3641(2) 0.52977(17) 0.0567(8) Uani 1 1 d . .
H10A H 0.3814 0.3466 0.5144 0.068 Uiso 1 1 calc R U
C11 C 0.5014(3) 0.36949(17) 0.60158(16) 0.0462(6) Uani 1 1 d . .
C12 C 0.6288(3) 0.39974(17) 0.62585(15) 0.0433(6) Uani 1 1 d . .
C13 C 0.7151(3) 0.42238(16) 0.57371(15) 0.0432(6) Uani 1 1 d . .
C14 C 0.8401(3) 0.45329(19) 0.59851(16) 0.0502(7) Uani 1 1 d . .
H14A H 0.8976 0.4687 0.5655 0.060 Uiso 1 1 calc R U
C15 C 0.7923(3) 0.4385(2) 0.72042(17) 0.0606(8) Uani 1 1 d . .
H15A H 0.8188 0.4437 0.7690 0.073 Uiso 1 1 calc R U
C16 C 0.8769(3) 0.4608(2) 0.66975(17) 0.0593(8) Uani 1 1 d . .
H16A H 0.9594 0.4809 0.6849 0.071 Uiso 1 1 calc R U
C17 C 0.6716(3) 0.4092(2) 0.69926(16) 0.0548(7) Uani 1 1 d . .
H17A H 0.6160 0.3952 0.7337 0.066 Uiso 1 1 calc R U
C18 C 0.4119(3) 0.33571(18) 0.65392(17) 0.0514(7) Uani 1 1 d . .
C19 C 0.1850(3) 0.3279(2) 0.67981(16) 0.0519(7) Uani 1 1 d . .
H19A H 0.1372 0.3743 0.6991 0.062 Uiso 1 1 calc R U
H19B H 0.2211 0.2933 0.7197 0.062 Uiso 1 1 calc R U
C20 C 0.0933(2) 0.27419(17) 0.63085(14) 0.0393(5) Uani 1 1 d . .
C21 C 0.0373(3) 0.20262(19) 0.65571(15) 0.0512(7) Uani 1 1 d . .
H21A H 0.0530 0.1875 0.7037 0.061 Uiso 1 1 calc R U
C22 C -0.0426(3) 0.1526(2) 0.60969(15) 0.0531(7) Uani 1 1 d . .
H22A H -0.0787 0.1039 0.6279 0.064 Uiso 1 1 calc R U
C23 C -0.0171(3) 0.24172(18) 0.51698(16) 0.0521(7) Uani 1 1 d . .
H23A H -0.0362 0.2564 0.4691 0.063 Uiso 1 1 calc R U
C24 C 0.0635(3) 0.29363(18) 0.55926(16) 0.0564(8) Uani 1 1 d . .
H24A H 0.0983 0.3420 0.5399 0.068 Uiso 1 1 calc R U
C25 C 0.2788(3) 0.3304(3) 0.2782(2) 0.0857(13) Uani 1 1 d . .
H25A H 0.3582 0.3559 0.2661 0.129 Uiso 1 1 calc R U
H25B H 0.2316 0.3088 0.2355 0.129 Uiso 1 1 calc R U
H25C H 0.2274 0.3724 0.2997 0.129 Uiso 1 1 calc R U
C26 C 0.2107(2) 0.21113(16) 0.35610(13) 0.0372(5) Uani 1 1 d . .
H26A H 0.1250 0.2245 0.3412 0.045 Uiso 1 1 calc R U
C27 C 0.3091(2) 0.25853(17) 0.33019(15) 0.0429(6) Uani 1 1 d . .
C28 C 0.4362(2) 0.23596(15) 0.35237(14) 0.0372(5) Uani 1 1 d . .
H28A H 0.5039 0.2655 0.3343 0.045 Uiso 1 1 calc R U
C29 C 0.4644(2) 0.17019(14) 0.40101(12) 0.0300(5) Uani 1 1 d . .
C30 C 0.3643(2) 0.12432(14) 0.42668(12) 0.0300(5) Uani 1 1 d . .
H30A H 0.3825 0.0803 0.4592 0.036 Uiso 1 1 calc R U
C31 C 0.2366(2) 0.14435(14) 0.40359(12) 0.0300(5) Uani 1 1 d . .
C32 C 0.1261(2) 0.09368(16) 0.42859(14) 0.0367(5) Uani 1 1 d . .
C33 C 0.6034(2) 0.14784(15) 0.42452(13) 0.0331(5) Uani 1 1 d . .

loop_
_atom_site_aniso_label
_atom_site_aniso_U_11
_atom_site_aniso_U_22
_atom_site_aniso_U_33
_atom_site_aniso_U_23
_atom_site_aniso_U_13
_atom_site_aniso_U_12
Cd1 0.01766(8) 0.04081(10) 0.03612(10) 0.00179(7) -0.00197(6) -0.00338(7)
N1 0.0362(11) 0.0475(12) 0.0407(12) 0.0035(9) -0.0014(9) 0.0061(9)
O1 0.0621(13) 0.0475(11) 0.0555(12) 0.0075(9) -0.0032(10) -0.0207(10)
C1 0.0386(13) 0.0537(16) 0.0429(15) -0.0003(12) -0.0014(11) 0.0119(12)
O2 0.0584(14) 0.0821(17) 0.0954(19) 0.0469(15) -0.0016(13) -0.0080(12)
N2 0.0470(13) 0.0411(12) 0.0436(13) 0.0086(10) -0.0019(10) -0.0098(10)
C2 0.0447(15) 0.0617(17) 0.0455(16) 0.0115(13) 0.0070(12) 0.0155(13)
O3 0.0235(8) 0.0574(11) 0.0485(11) 0.0126(9) -0.0014(7) 0.0040(8)
C3 0.0393(14) 0.0542(16) 0.0548(17) 0.0121(13) 0.0013(12) 0.0125(12)
N3 0.0425(12) 0.0487(13) 0.0515(14) 0.0049(10) -0.0011(10) -0.0135(10)
O4 0.0200(8) 0.0463(10) 0.0719(13) 0.0069(9) 0.0069(8) -0.0048(7)
N4 0.0305(10) 0.0463(12) 0.0456(13) -0.0019(10) -0.0039(9) -0.0026(9)
C4 0.0433(15) 0.0540(15) 0.0368(14) 0.0003(12) 0.0015(11) 0.0037(12)
C5 0.0372(13) 0.0387(13) 0.0402(14) 0.0039(10) -0.0052(10) -0.0032(10)
O5 0.0507(13) 0.0619(13) 0.0982(18) 0.0395(13) 0.0224(12) -0.0043(11)
O6 0.0230(8) 0.0955(15) 0.0453(11) -0.0007(11) 0.0000(7) -0.0183(10)
C6 0.0434(15) 0.0487(15) 0.0481(16) 0.0115(12) -0.0039(12) -0.0005(12)
C7 0.0432(14) 0.0450(15) 0.0416(14) 0.0100(12) -0.0085(11) -0.0093(12)
C8 0.0443(15) 0.0392(14) 0.0480(16) 0.0033(11) -0.0026(12) -0.0111(11)
C9 0.0526(17) 0.0651(19) 0.0449(16) -0.0020(14) -0.0065(13) -0.0176(15)
C10 0.0415(15) 0.067(2) 0.0591(19) -0.0015(15) -0.0064(13) -0.0186(14)
C11 0.0389(14) 0.0444(15) 0.0541(17) 0.0063(12) -0.0020(12) -0.0094(11)
C12 0.0405(14) 0.0417(13) 0.0465(15) 0.0059(11) -0.0023(11) -0.0076(11)
C13 0.0404(14) 0.0413(14) 0.0464(15) 0.0058(11) -0.0044(11) -0.0074(11)
C14 0.0422(15) 0.0571(16) 0.0499(16) 0.0057(13) -0.0039(12) -0.0149(13)
C15 0.060(2) 0.074(2) 0.0444(17) 0.0077(15) -0.0123(14) -0.0149(16)
C16 0.0482(17) 0.069(2) 0.0568(19) 0.0053(15) -0.0141(14) -0.0196(15)
C17 0.0529(17) 0.0647(19) 0.0455(16) 0.0096(13) -0.0024(13) -0.0126(14)
C18 0.0430(15) 0.0481(16) 0.0618(19) 0.0068(14) -0.0016(13) -0.0124(13)
C19 0.0451(15) 0.0618(18) 0.0482(16) -0.0078(13) 0.0021(12) -0.0175(14)
C20 0.0309(12) 0.0458(14) 0.0407(14) -0.0044(11) 0.0011(10) -0.0026(11)
C21 0.0590(17) 0.0570(17) 0.0367(14) 0.0033(12) 0.0003(12) -0.0154(14)
C22 0.0572(17) 0.0596(18) 0.0426(15) 0.0021(13) 0.0051(13) -0.0247(14)
C23 0.0622(18) 0.0458(15) 0.0446(16) 0.0092(12) -0.0151(13) -0.0038(13)
C24 0.073(2) 0.0437(16) 0.0503(17) 0.0098(13) -0.0088(15) -0.0193(14)
C25 0.057(2) 0.096(3) 0.108(3) 0.068(2) 0.025(2) 0.0263(19)
C26 0.0204(10) 0.0497(14) 0.0412(13) 0.0067(11) 0.0014(9) 0.0060(10)
C27 0.0346(13) 0.0474(15) 0.0476(15) 0.0171(12) 0.0090(11) 0.0091(11)
C28 0.0276(11) 0.0390(13) 0.0458(14) 0.0094(10) 0.0082(10) -0.0016(10)
C29 0.0196(10) 0.0358(12) 0.0345(12) 0.0004(9) 0.0024(8) -0.0018(9)
C30 0.0228(10) 0.0341(12) 0.0326(11) 0.0044(9) 0.0001(8) 0.0000(9)
C31 0.0201(10) 0.0356(12) 0.0347(12) -0.0003(9) 0.0034(8) -0.0029(9)
C32 0.0267(11) 0.0434(14) 0.0409(13) -0.0056(10) 0.0079(10) -0.0094(10)
C33 0.0203(10) 0.0400(12) 0.0386(13) -0.0050(10) -0.0001(9) -0.0009(9)

loop_
_atom_type_symbol
_atom_type_description
_atom_type_scat_dispersion_real
_atom_type_scat_dispersion_imag
_atom_type_scat_source
C C 0.0033 0.0016 'International Tables Vol C Tables 4.2.6.8 and 6.1.1.4'
H H 0.0000 0.0000 'International Tables Vol C Tables 4.2.6.8 and 6.1.1.4'
N N 0.0061 0.0033 'International Tables Vol C Tables 4.2.6.8 and 6.1.1.4'
O O 0.0106 0.0060 'International Tables Vol C Tables 4.2.6.8 and 6.1.1.4'
Cd Cd -0.8075 1.2024 'International Tables Vol C Tables 4.2.6.8 and 6.1.1.4'

loop_
_geom_angle_atom_site_label_1
_geom_angle_atom_site_label_2
_geom_angle_atom_site_label_3
_geom_angle
_geom_angle_site_symmetry_1
_geom_angle_site_symmetry_3
O5 Cd1 O6 118.51(8) 3_556 .
O5 Cd1 O3 90.08(7) 3_556 1_455
O6 Cd1 O3 150.15(7) . 1_455
O5 Cd1 N4 98.46(9) 3_556 .
O6 Cd1 N4 83.60(8) . .
O3 Cd1 N4 101.51(7) 1_455 .
O5 Cd1 N1 91.90(9) 3_556 2_545
O6 Cd1 N1 84.90(7) . 2_545
O3 Cd1 N1 85.83(7) 1_455 2_545
N4 Cd1 N1 167.23(8) . 2_545
O5 Cd1 O4 144.19(7) 3_556 1_455
O6 Cd1 O4 96.79(7) . 1_455
O3 Cd1 O4 54.12(6) 1_455 1_455
N4 Cd1 O4 90.78(7) . 1_455
N1 Cd1 O4 85.07(7) 2_545 1_455
O5 Cd1 C33 116.99(8) 3_556 1_455
O6 Cd1 C33 123.25(8) . 1_455
O3 Cd1 C33 27.10(6) 1_455 1_455
N4 Cd1 C33 99.28(7) . 1_455
N1 Cd1 C33 82.44(7) 2_545 1_455
O4 Cd1 C33 27.22(6) 1_455 1_455
C1 N1 C2 117.2(2) . .
C1 N1 Cd1 122.19(17) . 2
C2 N1 Cd1 120.51(18) . 2
N1 C1 C4 123.3(2) . .
C7 N2 C6 122.7(2) . .
N1 C2 C3 122.7(3) . .
C33 O3 Cd1 96.31(14) . 1_655
C2 C3 C5 120.2(3) . .
C18 N3 C19 123.1(3) . .
C33 O4 Cd1 85.88(14) . 1_655
C22 N4 C23 116.7(2) . .
C22 N4 Cd1 124.71(19) . .
C23 N4 Cd1 116.84(18) . .
C1 C4 C5 119.5(3) . .
C3 C5 C4 117.0(2) . .
C3 C5 C6 119.9(2) . .
C4 C5 C6 123.1(3) . .
C32 O5 Cd1 164.0(2) . 3_556
C32 O6 Cd1 118.90(17) . .
N2 C6 C5 115.2(2) . .
O1 C7 N2 122.7(3) . .
O1 C7 C8 122.6(3) . .
N2 C7 C8 114.7(2) . .
C9 C8 C13 119.7(3) . .
C9 C8 C7 118.3(3) . .
C13 C8 C7 121.9(2) . .
C8 C9 C10 121.0(3) . .
C11 C10 C9 121.5(3) . .
C10 C11 C12 119.6(3) . .
C10 C11 C18 119.3(2) . .
C12 C11 C18 120.9(3) . .
C17 C12 C13 118.6(2) . .
C17 C12 C11 122.7(3) . .
C13 C12 C11 118.7(2) . .
C14 C13 C8 122.7(3) . .
C14 C13 C12 118.1(3) . .
C8 C13 C12 119.2(2) . .
C16 C14 C13 121.1(3) . .
C17 C15 C16 120.4(3) . .
C14 C16 C15 120.6(3) . .
C15 C17 C12 121.2(3) . .
O2 C18 N3 123.1(3) . .
O2 C18 C11 122.2(3) . .
N3 C18 C11 114.7(3) . .
N3 C19 C20 111.7(2) . .
C21 C20 C24 116.7(2) . .
C21 C20 C19 120.9(2) . .
C24 C20 C19 122.4(2) . .
C20 C21 C22 120.2(3) . .
N4 C22 C21 123.2(3) . .
N4 C23 C24 123.2(3) . .
C23 C24 C20 120.0(3) . .
C31 C26 C27 121.8(2) . .
C26 C27 C28 117.8(2) . .
C26 C27 C25 120.9(2) . .
C28 C27 C25 121.3(2) . .
C27 C28 C29 121.4(2) . .
C30 C29 C28 119.7(2) . .
C30 C29 C33 120.2(2) . .
C28 C29 C33 120.1(2) . .
C29 C30 C31 119.8(2) . .
C26 C31 C30 119.6(2) . .
C26 C31 C32 119.5(2) . .
C30 C31 C32 120.9(2) . .
O5 C32 O6 124.9(2) . .
O5 C32 C31 118.4(2) . .
O6 C32 C31 116.6(2) . .
O3 C33 O4 122.8(2) . .
O3 C33 C29 117.8(2) . .
O4 C33 C29 119.5(2) . .
O3 C33 Cd1 56.59(11) . 1_655
O4 C33 Cd1 66.90(12) . 1_655
C29 C33 Cd1 167.95(16) . 1_655

loop_
_geom_bond_atom_site_label_1
_geom_bond_atom_site_label_2
_geom_bond_distance
_geom_bond_site_symmetry_2
Cd1 O5 2.220(2) 3_556
Cd1 O6 2.2402(18) .
Cd1 O3 2.2984(17) 1_455
Cd1 N4 2.332(2) .
Cd1 N1 2.345(2) 2_545
Cd1 O4 2.5239(18) 1_455
Cd1 C33 2.737(2) 1_455
N1 C1 1.332(3) .
N1 C2 1.343(3) .
N1 Cd1 2.345(2) 2
O1 C7 1.239(3) .
C1 C4 1.384(4) .
O2 C18 1.226(4) .
N2 C7 1.329(4) .
N2 C6 1.442(4) .
C2 C3 1.379(4) .
O3 C33 1.254(3) .
O3 Cd1 2.2984(17) 1_655
C3 C5 1.380(4) .
N3 C18 1.333(4) .
N3 C19 1.449(4) .
O4 C33 1.255(3) .
O4 Cd1 2.5239(18) 1_655
N4 C22 1.321(3) .
N4 C23 1.342(4) .
C4 C5 1.388(4) .
C5 C6 1.507(3) .
O5 C32 1.233(3) .
O5 Cd1 2.220(2) 3_556
O6 C32 1.253(3) .
C7 C8 1.504(4) .
C8 C9 1.375(4) .
C8 C13 1.422(4) .
C9 C10 1.391(4) .
C10 C11 1.366(4) .
C11 C12 1.436(4) .
C11 C18 1.508(4) .
C12 C17 1.414(4) .
C12 C13 1.430(4) .
C13 C14 1.421(4) .
C14 C16 1.360(4) .
C15 C17 1.357(4) .
C15 C16 1.396(5) .
C19 C20 1.515(3) .
C20 C21 1.367(4) .
C20 C24 1.383(4) .
C21 C22 1.384(4) .
C23 C24 1.367(4) .
C25 C27 1.506(4) .
C26 C31 1.386(3) .
C26 C27 1.387(3) .
C27 C28 1.390(3) .
C28 C29 1.391(3) .
C29 C30 1.386(3) .
C29 C33 1.508(3) .
C30 C31 1.390(3) .
C31 C32 1.504(3) .
C33 Cd1 2.737(2) 1_655
